data_1521217
loop_
_publ_author_name
'Ishii, K.'
'Iwasa, Y.'
'Watanuki, T.'
'Fujii, Y.'
'Fujiwara, A.'
'Mitani, T.'
'Suematsu, H.'
'Shimoda, H.'
'Murakami, Y.'
'Nakao, H.'

_publ_section_title
;
 Structural phase transition in the ammoniated alkali C60 compound (N H3)
 K3 C60
;
_journal_name_full 'Physical Review, Serie 3. B - Condensed Matter (18,1978-)'
_journal_page_first 3956
_journal_page_last 3960
_journal_volume 59
_journal_year 1999
_chemical_formula_sum 'C60 H3 K3 N'
_chemical_name_systematic '(N H3) K3 C60'
_space_group_IT_number 70
_symmetry_space_group_name_Hall '-F 2uv 2vw'
_symmetry_space_group_name_H-M 'F d d d :2'
_cell_angle_alpha 90
_cell_angle_beta 90
_cell_angle_gamma 90
_cell_formula_units_Z 32
_cell_length_a 29.791
_cell_length_b 29.873
_cell_length_c 27.112
_cell_volume 24128.231
_citation_journal_id_ASTM PRBMDO
_cod_data_source_file Ishii_PRBMDO_1999_695.cif
_cod_data_source_block C60H3K3N1
_cod_original_cell_volume 24128.23
_cod_original_formula_sum 'C60 H3 K3 N1'
_cod_database_code 1521217

loop_
_symmetry_equiv_pos_as_xyz
x,y,z
-x+1/4,-y+1/4,z
x,-y+1/4,-z+1/4
-x+1/4,y,-z+1/4
-x,-y,-z
x-1/4,y-1/4,-z
-x,y-1/4,z-1/4
x-1/4,-y,z-1/4
x,y+1/2,z+1/2
-x+1/4,-y+3/4,z+1/2
x,-y+3/4,-z+3/4
-x+1/4,y+1/2,-z+3/4
-x,-y+1/2,-z+1/2
x-1/4,y+1/4,-z+1/2
-x,y+1/4,z+1/4
x-1/4,-y+1/2,z+1/4
x+1/2,y,z+1/2
-x+3/4,-y+1/4,z+1/2
x+1/2,-y+1/4,-z+3/4
-x+3/4,y,-z+3/4
-x+1/2,-y,-z+1/2
x+1/4,y-1/4,-z+1/2
-x+1/2,y-1/4,z+1/4
x+1/4,-y,z+1/4
x+1/2,y+1/2,z
-x+3/4,-y+3/4,z
x+1/2,-y+3/4,-z+1/4
-x+3/4,y+1/2,-z+1/4
-x+1/2,-y+1/2,-z
x+1/4,y+1/4,-z
-x+1/2,y+1/4,z-1/4
x+1/4,-y+1/2,z-1/4

loop_
_atom_site_label
_atom_site_type_symbol
_atom_site_fract_x
_atom_site_fract_y
_atom_site_fract_z
_atom_site_occupancy
_atom_site_U_iso_or_equiv
C1 C 0 0 0 60 0.0
N1 N 0.22 -0.025 0 1 0.0
C2 C 0.5 0.5 0.5 60 0.0
K5 K 0.125 0.125 0.375 1 0.0
K6 K 0.285 0.032 0 1 0.0
K4 K 0.125 0.375 0.125 1 0.0
K1 K 0.125 0.125 0.125 1 0.0
K2 K 0.125 0.125 0.625 1 0.0
K3 K 0.375 0.125 0.125 1 0.0
